data_7063599
loop_
_publ_author_name
'Short, Jonathan I.'
'Rushbridge, Elizabeth K.'
'Blundell, Toby J.'
'Ogar, Joseph O.'
'Yang, Songjie'
'Wallis, John D.'
'Martin, Lee'

_publ_section_title
;
 A series of enantiopure BEDT-TTF-acetamide derivatives with two
 stereogenic centres
;
_journal_name_full 'New Journal of Chemistry'
_journal_paper_doi 10.1039/D4NJ03967J
_journal_year 2025
_chemical_absolute_configuration rmad
_chemical_formula_moiety 'C20 H18 Cl N O S8'
_chemical_formula_sum 'C20 H18 Cl N O S8'
_chemical_formula_weight 580.28
_chemical_melting_point 448
_chemical_name_systematic
;
(1''R,5S)-N-(1''-(3'''-Chlorophenyl)ethyl)-(BEDT-TTF)-acetamide
;
_space_group_crystal_system orthorhombic
_space_group_IT_number 19
_space_group_name_Hall 'P 2ac 2ab'
_space_group_name_H-M_alt 'P 21 21 21'
_atom_sites_solution_hydrogens geom
_audit_creation_date 2024-06-09
_audit_creation_method
;
Olex2 1.5
(compiled 2024.02.16 svn.r378c4104 for OlexSys, GUI svn.r6928)
;
_audit_update_record
;
2024-09-07 deposited with the CCDC.	2024-12-11 downloaded from the CCDC.
;
_cell_angle_alpha 90
_cell_angle_beta 90
_cell_angle_gamma 90
_cell_formula_units_Z 4
_cell_length_a 4.99620(10)
_cell_length_b 20.1560(2)
_cell_length_c 23.8244(2)
_cell_measurement_reflns_used 13623
_cell_measurement_temperature 120.00(10)
_cell_measurement_theta_max 78.5120
_cell_measurement_theta_min 2.8560
_cell_volume 2399.20(6)
_computing_cell_refinement 'CrysAlisPro 1.171.42.92a (Rigaku OD, 2023)'
_computing_data_collection 'CrysAlisPro 1.171.42.92a (Rigaku OD, 2023)'
_computing_data_reduction 'CrysAlisPro 1.171.42.92a (Rigaku OD, 2023)'
_computing_molecular_graphics 'Olex2 1.5 (Dolomanov et al., 2009)'
_computing_publication_material 'Olex2 1.5 (Dolomanov et al., 2009)'
_computing_structure_refinement 'SHELXL 2018/3 (Sheldrick, 2015)'
_computing_structure_solution 'SHELXT 2018/2 (Sheldrick, 2018)'
_diffrn_ambient_environment N~2~
_diffrn_ambient_temperature 120.00(10)
_diffrn_detector 'Hybrid Pixel Array Detector'
_diffrn_detector_area_resol_mean 10.0000
_diffrn_detector_type 'HyPix-Arc 100'
_diffrn_measured_fraction_theta_full 1.000
_diffrn_measured_fraction_theta_max 0.914
_diffrn_measurement_device 'four-circle diffractometer'
_diffrn_measurement_device_type 'XtaLAB Synergy R, DW system, HyPix-Arc 100'
_diffrn_measurement_method '\w scans'
_diffrn_radiation_monochromator mirror
_diffrn_radiation_probe x-ray
_diffrn_radiation_type 'Cu K\a'
_diffrn_radiation_wavelength 1.54184
_diffrn_reflns_av_R_equivalents 0.0315
_diffrn_reflns_av_unetI/netI 0.0267
_diffrn_reflns_Laue_measured_fraction_full 1.000
_diffrn_reflns_Laue_measured_fraction_max 0.914
_diffrn_reflns_limit_h_max 5
_diffrn_reflns_limit_h_min -6
_diffrn_reflns_limit_k_max 24
_diffrn_reflns_limit_k_min -25
_diffrn_reflns_limit_l_max 29
_diffrn_reflns_limit_l_min -29
_diffrn_reflns_number 18434
_diffrn_reflns_point_group_measured_fraction_full 0.975
_diffrn_reflns_point_group_measured_fraction_max 0.867
_diffrn_reflns_theta_full 67.684
_diffrn_reflns_theta_max 80.266
_diffrn_reflns_theta_min 2.872
_diffrn_source 'Rotating-anode X-ray tube'
_diffrn_source_type 'Rigaku (Cu) X-ray Source'
_exptl_absorpt_coefficient_mu 8.050
_exptl_absorpt_correction_T_max 0.848
_exptl_absorpt_correction_T_min 0.496
_exptl_absorpt_correction_type gaussian
_exptl_absorpt_process_details
;
CrysAlisPro 1.171.42.92a (Rigaku Oxford Diffraction, 2023)
Numerical absorption correction based on gaussian integration over
a multifaceted crystal model
Empirical absorption correction using spherical harmonics,
implemented in SCALE3 ABSPACK scaling algorithm.
;
_exptl_crystal_colour orange
_exptl_crystal_density_diffrn 1.607
_exptl_crystal_description needle
_exptl_crystal_F_000 1192
_exptl_crystal_size_max 0.14
_exptl_crystal_size_mid 0.06
_exptl_crystal_size_min 0.06
_refine_diff_density_max 0.488
_refine_diff_density_min -0.208
_refine_diff_density_rms 0.049
_refine_ls_abs_structure_details
;
 Flack x determined using 1647 quotients [(I+)-(I-)]/[(I+)+(I-)]
 (Parsons, Flack and Wagner, Acta Cryst. B69 (2013) 249-259).
;
_refine_ls_abs_structure_Flack -0.006(8)
_refine_ls_extinction_method none
_refine_ls_goodness_of_fit_ref 1.046
_refine_ls_hydrogen_treatment mixed
_refine_ls_matrix_type full
_refine_ls_number_parameters 282
_refine_ls_number_reflns 4556
_refine_ls_number_restraints 0
_refine_ls_restrained_S_all 1.046
_refine_ls_R_factor_all 0.0246
_refine_ls_R_factor_gt 0.0232
_refine_ls_shift/su_max 0.001
_refine_ls_shift/su_mean 0.000
_refine_ls_structure_factor_coef Fsqd
_refine_ls_weighting_details 'w=1/[\s^2^(Fo^2^)+(0.0268P)^2^+0.8414P] where P=(Fo^2^+2Fc^2^)/3'
_refine_ls_weighting_scheme calc
_refine_ls_wR_factor_gt 0.0554
_refine_ls_wR_factor_ref 0.0560
_reflns_Friedel_coverage 0.627
_reflns_Friedel_fraction_full 0.939
_reflns_Friedel_fraction_max 0.800
_reflns_number_gt 4389
_reflns_number_total 4556
_reflns_threshold_expression 'I > 2\s(I)'
_cod_data_source_file d4nj03967j2.cif
_cod_data_source_block RSClDONOR
_cod_database_code 7063599
_shelx_shelxl_version_number 2018/3
_shelx_space_group_comment
;
The symmetry employed for this shelxl refinement is uniquely defined
by the following loop, which should always be used as a source of
symmetry information in preference to the above space-group names.
They are only intended as comments.
;
_shelx_estimated_absorpt_t_max 0.644
_shelx_estimated_absorpt_t_min 0.399
_olex2_refinement_description
;
1. Fixed Uiso
 At 1.2 times of:
  All C(H) groups, All C(H,H) groups
 At 1.5 times of:
  All C(H,H,H) groups
2.a Ternary CH refined with riding coordinates:
 C1(H1A), C13(H13)
2.b Secondary CH2 refined with riding coordinates:
 C2(H2A,H2B), C9(H9A,H9B), C10(H10A,H10B), C11(H11A,H11B)
2.c Aromatic/amide H refined with riding coordinates:
 N1(H1), C16(H16), C18(H18), C19(H19), C20(H20)
2.d Idealised Me refined as rotating group:
 C14(H14A,H14B,H14C)
;
_olex2_submission_special_instructions 'No special instructions were received'

loop_
_space_group_symop_operation_xyz
'x, y, z'
'-x+1/2, -y, z+1/2'
'-x, y+1/2, -z+1/2'
'x+1/2, -y+1/2, -z'

loop_
_atom_site_label
_atom_site_type_symbol
_atom_site_fract_x
_atom_site_fract_y
_atom_site_fract_z
_atom_site_U_iso_or_equiv
_atom_site_adp_type
_atom_site_occupancy
_atom_site_site_symmetry_order
_atom_site_calc_flag
_atom_site_refinement_flags_posn
_atom_site_refinement_flags_adp
_atom_site_refinement_flags_occupancy
_atom_site_disorder_assembly
_atom_site_disorder_group
Cl1 Cl -0.23766(17) 0.21336(4) 0.19202(3) 0.02775(18) Uani 1 1 d . . . . .
S1 S 0.83842(15) 0.43436(3) 0.27962(3) 0.01970(16) Uani 1 1 d . . . . .
S2 S 0.42239(16) 0.54391(3) 0.34029(3) 0.02101(16) Uani 1 1 d . . . . .
S3 S 1.04246(15) 0.40938(4) 0.39507(3) 0.02113(16) Uani 1 1 d . . . . .
S4 S 0.65913(16) 0.49870(4) 0.45011(3) 0.02290(17) Uani 1 1 d . . . . .
S5 S 1.09583(17) 0.32396(4) 0.51256(3) 0.02471(18) Uani 1 1 d . . . . .
S6 S 0.73068(18) 0.41901(4) 0.56715(3) 0.02613(18) Uani 1 1 d . . . . .
S7 S 1.04943(17) 0.22081(4) 0.59916(3) 0.02485(18) Uani 1 1 d . . . . .
S8 S 0.60688(18) 0.33392(4) 0.66481(3) 0.02713(18) Uani 1 1 d . . . . .
O1 O 0.8199(4) 0.43639(10) 0.15121(8) 0.0220(4) Uani 1 1 d . . . . .
N1 N 0.3803(5) 0.41862(12) 0.13514(9) 0.0190(5) Uani 1 1 d . . . . .
H1 H 0.216724 0.426262 0.147231 0.041(11) Uiso 1 1 calc R . . . .
C1 C 0.7323(6) 0.51307(13) 0.24597(11) 0.0170(6) Uani 1 1 d . . . . .
H1A H 0.886487 0.529038 0.222869 0.020 Uiso 1 1 calc R U . . .
C2 C 0.6653(6) 0.56773(14) 0.28716(11) 0.0199(6) Uani 1 1 d . . . . .
H2A H 0.594419 0.606251 0.266096 0.024 Uiso 1 1 calc R U . . .
H2B H 0.831964 0.582046 0.306089 0.024 Uiso 1 1 calc R U . . .
C3 C 0.8082(6) 0.44983(13) 0.35154(11) 0.0184(6) Uani 1 1 d . . . . .
C4 C 0.6342(6) 0.49075(14) 0.37673(11) 0.0189(6) Uani 1 1 d . . . . .
C5 C 0.8655(6) 0.42822(14) 0.45682(12) 0.0209(6) Uani 1 1 d . . . . .
C6 C 0.8916(7) 0.39430(14) 0.50501(12) 0.0222(7) Uani 1 1 d . . . . .
C7 C 0.9422(7) 0.29904(14) 0.57598(11) 0.0219(6) Uani 1 1 d . . . . .
C8 C 0.7769(7) 0.34161(14) 0.60044(11) 0.0217(6) Uani 1 1 d . . . . .
C9 C 0.9656(8) 0.22785(19) 0.67238(13) 0.0369(9) Uani 1 1 d . . . . .
H9A H 0.997485 0.184534 0.690795 0.044 Uiso 1 1 calc R U . . .
H9B H 1.086339 0.260725 0.690031 0.044 Uiso 1 1 calc R U . . .
C10 C 0.6830(8) 0.24824(18) 0.68266(14) 0.0384(9) Uani 1 1 d . . . . .
H10A H 0.641517 0.241228 0.722861 0.046 Uiso 1 1 calc R U . . .
H10B H 0.563771 0.218878 0.660648 0.046 Uiso 1 1 calc R U . . .
C11 C 0.5053(6) 0.49843(14) 0.20589(11) 0.0183(6) Uani 1 1 d . . . . .
H11A H 0.450636 0.540046 0.187028 0.022 Uiso 1 1 calc R U . . .
H11B H 0.349737 0.481717 0.227409 0.022 Uiso 1 1 calc R U . . .
C12 C 0.5826(6) 0.44747(13) 0.16171(11) 0.0173(6) Uani 1 1 d . . . . .
C13 C 0.4153(6) 0.37469(14) 0.08668(11) 0.0195(6) Uani 1 1 d . . . . .
H13 H 0.611440 0.370778 0.079026 0.023 Uiso 1 1 calc R U . . .
C14 C 0.2844(7) 0.40640(15) 0.03561(12) 0.0261(7) Uani 1 1 d . . . . .
H14A H 0.091657 0.410939 0.042192 0.039 Uiso 1 1 calc R U . . .
H14B H 0.314548 0.378361 0.002599 0.039 Uiso 1 1 calc R U . . .
H14C H 0.362752 0.450313 0.029139 0.039 Uiso 1 1 calc R U . . .
C15 C 0.3061(6) 0.30547(14) 0.09657(11) 0.0177(6) Uani 1 1 d . . . . .
C16 C 0.1101(6) 0.29216(14) 0.13682(11) 0.0197(6) Uani 1 1 d . . . . .
H16 H 0.048764 0.326228 0.161188 0.024 Uiso 1 1 calc R U . . .
C17 C 0.0065(6) 0.22878(14) 0.14070(11) 0.0195(6) Uani 1 1 d . . . . .
C18 C 0.0878(7) 0.17757(14) 0.10612(11) 0.0227(6) Uani 1 1 d . . . . .
H18 H 0.010256 0.134665 0.108995 0.027 Uiso 1 1 calc R U . . .
C19 C 0.2859(7) 0.19091(14) 0.06716(12) 0.0256(7) Uani 1 1 d . . . . .
H19 H 0.348116 0.156430 0.043312 0.031 Uiso 1 1 calc R U . . .
C20 C 0.3948(7) 0.25380(14) 0.06245(11) 0.0225(6) Uani 1 1 d . . . . .
H20 H 0.531683 0.261841 0.035621 0.027 Uiso 1 1 calc R U . . .

loop_
_atom_site_aniso_label
_atom_site_aniso_U_11
_atom_site_aniso_U_22
_atom_site_aniso_U_33
_atom_site_aniso_U_23
_atom_site_aniso_U_13
_atom_site_aniso_U_12
Cl1 0.0295(4) 0.0289(4) 0.0249(3) 0.0012(3) 0.0054(3) -0.0078(3)
S1 0.0230(4) 0.0172(3) 0.0189(3) -0.0001(3) -0.0001(3) 0.0033(3)
S2 0.0208(4) 0.0209(3) 0.0213(3) 0.0012(3) 0.0022(3) 0.0044(3)
S3 0.0205(4) 0.0221(3) 0.0208(3) 0.0041(3) -0.0003(3) 0.0024(3)
S4 0.0306(4) 0.0196(3) 0.0185(3) -0.0012(3) -0.0002(3) 0.0026(3)
S5 0.0282(5) 0.0263(4) 0.0196(3) 0.0036(3) 0.0015(3) 0.0038(3)
S6 0.0371(5) 0.0209(3) 0.0204(3) -0.0006(3) 0.0010(3) 0.0031(3)
S7 0.0310(5) 0.0236(4) 0.0199(3) 0.0026(3) -0.0018(3) 0.0027(3)
S8 0.0352(5) 0.0250(4) 0.0212(3) -0.0018(3) 0.0057(3) -0.0007(4)
O1 0.0109(11) 0.0279(11) 0.0271(10) -0.0060(9) 0.0005(8) 0.0004(9)
N1 0.0117(13) 0.0236(12) 0.0218(11) -0.0050(10) 0.0027(10) -0.0004(11)
C1 0.0170(15) 0.0141(13) 0.0200(13) 0.0027(11) 0.0020(11) 0.0012(12)
C2 0.0229(17) 0.0166(13) 0.0201(13) 0.0010(11) 0.0024(12) -0.0001(13)
C3 0.0177(16) 0.0171(13) 0.0203(13) 0.0030(11) -0.0021(12) -0.0024(12)
C4 0.0199(16) 0.0187(14) 0.0180(13) 0.0011(11) -0.0011(11) -0.0028(13)
C5 0.0219(16) 0.0193(13) 0.0214(13) -0.0012(12) -0.0013(12) -0.0007(13)
C6 0.0260(18) 0.0191(14) 0.0214(13) -0.0006(12) -0.0014(13) -0.0035(13)
C7 0.0283(18) 0.0229(14) 0.0146(12) 0.0016(11) -0.0027(12) -0.0022(14)
C8 0.0291(18) 0.0193(14) 0.0168(12) 0.0006(11) -0.0033(13) -0.0031(14)
C9 0.048(2) 0.042(2) 0.0209(14) 0.0095(14) -0.0002(16) 0.0071(18)
C10 0.044(2) 0.039(2) 0.0324(17) 0.0075(15) 0.0058(16) 0.0029(18)
C11 0.0147(15) 0.0195(13) 0.0209(13) 0.0007(11) 0.0003(11) 0.0027(12)
C12 0.0162(15) 0.0177(13) 0.0179(13) 0.0044(11) 0.0005(12) -0.0008(12)
C13 0.0141(15) 0.0226(14) 0.0219(13) -0.0040(12) 0.0020(12) -0.0019(13)
C14 0.0293(19) 0.0249(15) 0.0239(14) 0.0035(12) 0.0002(13) -0.0051(15)
C15 0.0156(15) 0.0206(13) 0.0168(12) 0.0000(11) -0.0031(11) 0.0014(12)
C16 0.0178(16) 0.0221(14) 0.0190(13) -0.0015(12) -0.0005(12) 0.0042(13)
C17 0.0174(16) 0.0241(14) 0.0170(12) 0.0025(11) -0.0013(11) -0.0004(13)
C18 0.0301(18) 0.0174(14) 0.0205(13) 0.0018(12) -0.0048(13) -0.0001(14)
C19 0.0330(19) 0.0205(14) 0.0233(14) -0.0019(12) -0.0002(14) 0.0077(14)
C20 0.0234(17) 0.0260(15) 0.0180(13) -0.0004(12) 0.0025(12) 0.0035(14)

loop_
_atom_type_symbol
_atom_type_description
_atom_type_scat_dispersion_real
_atom_type_scat_dispersion_imag
_atom_type_scat_source
C C 0.0181 0.0091 'International Tables Vol C Tables 4.2.6.8 and 6.1.1.4'
H H 0.0000 0.0000 'International Tables Vol C Tables 4.2.6.8 and 6.1.1.4'
N N 0.0311 0.0180 'International Tables Vol C Tables 4.2.6.8 and 6.1.1.4'
O O 0.0492 0.0322 'International Tables Vol C Tables 4.2.6.8 and 6.1.1.4'
S S 0.3331 0.5567 'International Tables Vol C Tables 4.2.6.8 and 6.1.1.4'
Cl Cl 0.3639 0.7018 'International Tables Vol C Tables 4.2.6.8 and 6.1.1.4'

loop_
_geom_angle_atom_site_label_1
_geom_angle_atom_site_label_2
_geom_angle_atom_site_label_3
_geom_angle
_geom_angle_site_symmetry_1
_geom_angle_site_symmetry_3
_geom_angle_publ_flag
C3 S1 C1 104.26(13) . . ?
C4 S2 C2 95.98(14) . . ?
C5 S3 C3 93.35(14) . . ?
C4 S4 C5 93.34(13) . . ?
C6 S5 C7 93.71(14) . . ?
C6 S6 C8 93.91(14) . . ?
C7 S7 C9 99.39(15) . . ?
C8 S8 C10 100.74(15) . . ?
C12 N1 H1 118.3 . . ?
C12 N1 C13 123.3(3) . . ?
C13 N1 H1 118.3 . . ?
S1 C1 H1A 107.0 . . ?
C2 C1 S1 113.94(19) . . ?
C2 C1 H1A 107.0 . . ?
C11 C1 S1 108.69(19) . . ?
C11 C1 H1A 107.0 . . ?
C11 C1 C2 112.7(2) . . ?
S2 C2 H2A 108.7 . . ?
S2 C2 H2B 108.7 . . ?
C1 C2 S2 114.0(2) . . ?
C1 C2 H2A 108.7 . . ?
C1 C2 H2B 108.7 . . ?
H2A C2 H2B 107.6 . . ?
S1 C3 S3 115.89(17) . . ?
C4 C3 S1 127.2(2) . . ?
C4 C3 S3 116.9(2) . . ?
S2 C4 S4 118.89(17) . . ?
C3 C4 S2 123.4(2) . . ?
C3 C4 S4 117.1(2) . . ?
S3 C5 S4 113.09(16) . . ?
C6 C5 S3 123.8(2) . . ?
C6 C5 S4 123.0(2) . . ?
S5 C6 S6 114.11(16) . . ?
C5 C6 S5 123.7(2) . . ?
C5 C6 S6 122.1(2) . . ?
S7 C7 S5 113.07(17) . . ?
C8 C7 S5 117.5(2) . . ?
C8 C7 S7 129.3(2) . . ?
S8 C8 S6 113.96(17) . . ?
C7 C8 S6 117.1(2) . . ?
C7 C8 S8 128.8(2) . . ?
S7 C9 H9A 108.8 . . ?
S7 C9 H9B 108.8 . . ?
H9A C9 H9B 107.7 . . ?
C10 C9 S7 113.7(3) . . ?
C10 C9 H9A 108.8 . . ?
C10 C9 H9B 108.8 . . ?
S8 C10 H10A 108.5 . . ?
S8 C10 H10B 108.5 . . ?
C9 C10 S8 114.9(3) . . ?
C9 C10 H10A 108.5 . . ?
C9 C10 H10B 108.5 . . ?
H10A C10 H10B 107.5 . . ?
C1 C11 H11A 109.2 . . ?
C1 C11 H11B 109.2 . . ?
C1 C11 C12 112.2(2) . . ?
H11A C11 H11B 107.9 . . ?
C12 C11 H11A 109.2 . . ?
C12 C11 H11B 109.2 . . ?
O1 C12 N1 123.8(3) . . ?
O1 C12 C11 120.5(3) . . ?
N1 C12 C11 115.6(3) . . ?
N1 C13 H13 108.0 . . ?
N1 C13 C14 109.0(2) . . ?
N1 C13 C15 113.0(2) . . ?
C14 C13 H13 108.0 . . ?
C15 C13 H13 108.0 . . ?
C15 C13 C14 110.8(2) . . ?
C13 C14 H14A 109.5 . . ?
C13 C14 H14B 109.5 . . ?
C13 C14 H14C 109.5 . . ?
H14A C14 H14B 109.5 . . ?
H14A C14 H14C 109.5 . . ?
H14B C14 H14C 109.5 . . ?
C16 C15 C13 122.4(3) . . ?
C20 C15 C13 118.9(3) . . ?
C20 C15 C16 118.7(3) . . ?
C15 C16 H16 120.5 . . ?
C17 C16 C15 119.1(3) . . ?
C17 C16 H16 120.5 . . ?
C16 C17 Cl1 118.1(2) . . ?
C16 C17 C18 122.7(3) . . ?
C18 C17 Cl1 119.2(2) . . ?
C17 C18 H18 121.1 . . ?
C17 C18 C19 117.7(3) . . ?
C19 C18 H18 121.1 . . ?
C18 C19 H19 119.5 . . ?
C18 C19 C20 120.9(3) . . ?
C20 C19 H19 119.5 . . ?
C15 C20 H20 119.6 . . ?
C19 C20 C15 120.8(3) . . ?
C19 C20 H20 119.6 . . ?

loop_
_geom_bond_atom_site_label_1
_geom_bond_atom_site_label_2
_geom_bond_distance
_geom_bond_site_symmetry_2
_geom_bond_publ_flag
Cl1 C17 1.755(3) . ?
S1 C1 1.855(3) . ?
S1 C3 1.748(3) . ?
S2 C2 1.818(3) . ?
S2 C4 1.738(3) . ?
S3 C3 1.763(3) . ?
S3 C5 1.758(3) . ?
S4 C4 1.760(3) . ?
S4 C5 1.762(3) . ?
S5 C6 1.756(3) . ?
S5 C7 1.767(3) . ?
S6 C6 1.757(3) . ?
S6 C8 1.765(3) . ?
S7 C7 1.754(3) . ?
S7 C9 1.799(3) . ?
S8 C8 1.760(3) . ?
S8 C10 1.819(4) . ?
O1 C12 1.232(4) . ?
N1 H1 0.8800 . ?
N1 C12 1.327(4) . ?
N1 C13 1.465(3) . ?
C1 H1A 1.0000 . ?
C1 C2 1.513(4) . ?
C1 C11 1.512(4) . ?
C2 H2A 0.9900 . ?
C2 H2B 0.9900 . ?
C3 C4 1.340(4) . ?
C5 C6 1.343(4) . ?
C7 C8 1.326(4) . ?
C9 H9A 0.9900 . ?
C9 H9B 0.9900 . ?
C9 C10 1.491(5) . ?
C10 H10A 0.9900 . ?
C10 H10B 0.9900 . ?
C11 H11A 0.9900 . ?
C11 H11B 0.9900 . ?
C11 C12 1.521(4) . ?
C13 H13 1.0000 . ?
C13 C14 1.522(4) . ?
C13 C15 1.517(4) . ?
C14 H14A 0.9800 . ?
C14 H14B 0.9800 . ?
C14 H14C 0.9800 . ?
C15 C16 1.397(4) . ?
C15 C20 1.393(4) . ?
C16 H16 0.9500 . ?
C16 C17 1.381(4) . ?
C17 C18 1.382(4) . ?
C18 H18 0.9500 . ?
C18 C19 1.383(4) . ?
C19 H19 0.9500 . ?
C19 C20 1.384(4) . ?
C20 H20 0.9500 . ?

loop_
_geom_hbond_atom_site_label_D
_geom_hbond_atom_site_label_H
_geom_hbond_atom_site_label_A
_geom_hbond_distance_DH
_geom_hbond_distance_HA
_geom_hbond_distance_DA
_geom_hbond_angle_DHA
_geom_hbond_site_symmetry_A
_geom_hbond_publ_flag
N1 H1 O1 0.88 2.00 2.848(3) 163.0 1_455 yes

loop_
_geom_torsion_atom_site_label_1
_geom_torsion_atom_site_label_2
_geom_torsion_atom_site_label_3
_geom_torsion_atom_site_label_4
_geom_torsion
_geom_torsion_site_symmetry_1
_geom_torsion_site_symmetry_2
_geom_torsion_site_symmetry_3
_geom_torsion_site_symmetry_4
_geom_torsion_publ_flag
Cl1 C17 C18 C19 -178.2(2) . . . . ?
S1 C1 C2 S2 -53.1(3) . . . . ?
S1 C1 C11 C12 -57.4(3) . . . . ?
S1 C3 C4 S2 -7.0(4) . . . . ?
S1 C3 C4 S4 -177.64(17) . . . . ?
S3 C3 C4 S2 170.24(16) . . . . ?
S3 C3 C4 S4 -0.4(3) . . . . ?
S3 C5 C6 S5 -2.8(4) . . . . ?
S3 C5 C6 S6 174.81(18) . . . . ?
S4 C5 C6 S5 179.95(18) . . . . ?
S4 C5 C6 S6 -2.4(4) . . . . ?
S5 C7 C8 S6 -0.6(3) . . . . ?
S5 C7 C8 S8 -176.53(19) . . . . ?
S7 C7 C8 S6 175.77(19) . . . . ?
S7 C7 C8 S8 -0.2(5) . . . . ?
S7 C9 C10 S8 -70.9(3) . . . . ?
N1 C13 C15 C16 22.6(4) . . . . ?
N1 C13 C15 C20 -160.6(3) . . . . ?
C1 S1 C3 S3 -147.05(16) . . . . ?
C1 S1 C3 C4 30.2(3) . . . . ?
C1 C11 C12 O1 -19.8(4) . . . . ?
C1 C11 C12 N1 162.2(2) . . . . ?
C2 S2 C4 S4 130.88(18) . . . . ?
C2 S2 C4 C3 -39.6(3) . . . . ?
C2 C1 C11 C12 175.3(2) . . . . ?
C3 S1 C1 C2 2.8(3) . . . . ?
C3 S1 C1 C11 -123.8(2) . . . . ?
C3 S3 C5 S4 -24.27(18) . . . . ?
C3 S3 C5 C6 158.3(3) . . . . ?
C4 S2 C2 C1 70.6(2) . . . . ?
C4 S4 C5 S3 24.11(19) . . . . ?
C4 S4 C5 C6 -158.4(3) . . . . ?
C5 S3 C3 S1 -167.46(17) . . . . ?
C5 S3 C3 C4 15.0(3) . . . . ?
C5 S4 C4 S2 174.54(19) . . . . ?
C5 S4 C4 C3 -14.4(3) . . . . ?
C6 S5 C7 S7 172.35(18) . . . . ?
C6 S5 C7 C8 -10.7(3) . . . . ?
C6 S6 C8 S8 -171.89(19) . . . . ?
C6 S6 C8 C7 11.5(3) . . . . ?
C7 S5 C6 S6 18.3(2) . . . . ?
C7 S5 C6 C5 -163.9(3) . . . . ?
C7 S7 C9 C10 52.4(3) . . . . ?
C8 S6 C6 S5 -18.5(2) . . . . ?
C8 S6 C6 C5 163.6(3) . . . . ?
C8 S8 C10 C9 42.7(3) . . . . ?
C9 S7 C7 S5 158.3(2) . . . . ?
C9 S7 C7 C8 -18.2(3) . . . . ?
C10 S8 C8 S6 176.24(19) . . . . ?
C10 S8 C8 C7 -7.7(3) . . . . ?
C11 C1 C2 S2 71.3(3) . . . . ?
C12 N1 C13 C14 -116.0(3) . . . . ?
C12 N1 C13 C15 120.3(3) . . . . ?
C13 N1 C12 O1 -5.8(4) . . . . ?
C13 N1 C12 C11 172.1(2) . . . . ?
C13 C15 C16 C17 175.4(3) . . . . ?
C13 C15 C20 C19 -175.1(3) . . . . ?
C14 C13 C15 C16 -100.0(3) . . . . ?
C14 C13 C15 C20 76.7(3) . . . . ?
C15 C16 C17 Cl1 179.5(2) . . . . ?
C15 C16 C17 C18 -0.3(4) . . . . ?
C16 C15 C20 C19 1.8(4) . . . . ?
C16 C17 C18 C19 1.6(5) . . . . ?
C17 C18 C19 C20 -1.2(5) . . . . ?
C18 C19 C20 C15 -0.5(5) . . . . ?
C20 C15 C16 C17 -1.4(4) . . . . ?
